data_1518430
loop_
_publ_author_name
'Seetha Lakshmi, K. C.'
'Krishnan, Jagadeesh'
'Sinu, C. R.'
'Varughese, Sunil'
'Nair, Vijay'

_publ_section_title
;
 N-heterocyclic carbene catalyzed annulation of enals to aurone analogs:
 synthesis of cyclopentene-fused spirobenzofuran-3-ones.
;
_journal_issue 24
_journal_name_full 'Organic letters'
_journal_page_first 6374
_journal_page_last 6377
_journal_paper_doi 10.1021/ol5031684
_journal_volume 16
_journal_year 2014
_chemical_formula_moiety 'C27 H24 O3'
_chemical_formula_sum 'C27 H24 O3'
_chemical_formula_weight 396.46
_chemical_name_systematic
;
 ?
;
_space_group_crystal_system orthorhombic
_space_group_IT_number 61
_space_group_name_Hall '-P 2ac 2ab'
_space_group_name_H-M_alt 'P b c a'
_symmetry_space_group_name_Hall '-P 2ac 2ab'
_symmetry_space_group_name_H-M 'P b c a'
_atom_sites_solution_hydrogens geom
_audit_creation_method SHELXL-2013
_cell_angle_alpha 90
_cell_angle_beta 90
_cell_angle_gamma 90
_cell_formula_units_Z 8
_cell_length_a 16.330(13)
_cell_length_b 15.140(13)
_cell_length_c 17.416(15)
_cell_measurement_reflns_used 5569
_cell_measurement_temperature 300(2)
_cell_measurement_theta_max 27.5
_cell_measurement_theta_min 3.1
_cell_volume 4306(6)
_computing_cell_refinement
;
CrystalClear-SM Expert 2.0 r14k (Rigaku, 2012)
;
_computing_data_collection
;
CrystalClear-SM Expert 2.0 r14k (Rigaku, 2012)
;
_computing_data_reduction
;
CrystalClear-SM Expert 2.0 r14k (Rigaku, 2012)
;
_computing_structure_refinement 'SHELXL-2013 (Sheldrick, 2013)'
_computing_structure_solution 'SHELXL-2013 (Sheldrick, 2013)'
_diffrn_ambient_temperature 300(2)
_diffrn_measured_fraction_theta_full 0.996
_diffrn_measured_fraction_theta_max 0.994
_diffrn_measurement_device_type
;
Rigaku Saturn724+ (4x4 bin mode)
;
_diffrn_measurement_method 'profile data from \w-scans'
_diffrn_radiation_type MoK\a
_diffrn_radiation_wavelength 0.71073
_diffrn_reflns_av_R_equivalents 0.0727
_diffrn_reflns_av_unetI/netI 0.0453
_diffrn_reflns_Laue_measured_fraction_full 0.996
_diffrn_reflns_Laue_measured_fraction_max 0.994
_diffrn_reflns_limit_h_max 18
_diffrn_reflns_limit_h_min -20
_diffrn_reflns_limit_k_max 18
_diffrn_reflns_limit_k_min -18
_diffrn_reflns_limit_l_max 21
_diffrn_reflns_limit_l_min -18
_diffrn_reflns_number 33153
_diffrn_reflns_point_group_measured_fraction_full 0.996
_diffrn_reflns_point_group_measured_fraction_max 0.994
_diffrn_reflns_theta_full 25.242
_diffrn_reflns_theta_max 26.249
_diffrn_reflns_theta_min 3.066
_exptl_absorpt_coefficient_mu 0.079
_exptl_absorpt_correction_T_max 1.000
_exptl_absorpt_correction_T_min 0.629
_exptl_absorpt_correction_type empirical
_exptl_absorpt_process_details 'Jacobson, unpublished results'
_exptl_crystal_colour Colorless
_exptl_crystal_density_diffrn 1.223
_exptl_crystal_description Block
_exptl_crystal_F_000 1680
_exptl_crystal_size_max 0.600
_exptl_crystal_size_mid 0.600
_exptl_crystal_size_min 0.600
_refine_diff_density_max 0.225
_refine_diff_density_min -0.219
_refine_diff_density_rms 0.043
_refine_ls_extinction_method none
_refine_ls_goodness_of_fit_ref 0.996
_refine_ls_hydrogen_treatment constr
_refine_ls_matrix_type full
_refine_ls_number_parameters 274
_refine_ls_number_reflns 4322
_refine_ls_number_restraints 0
_refine_ls_restrained_S_all 0.996
_refine_ls_R_factor_all 0.1136
_refine_ls_R_factor_gt 0.0666
_refine_ls_shift/su_max 0.000
_refine_ls_shift/su_mean 0.000
_refine_ls_structure_factor_coef Fsqd
_refine_ls_weighting_details 'w=1/[\s^2^(Fo^2^)+(0.1088P)^2^] where P=(Fo^2^+2Fc^2^)/3'
_refine_ls_weighting_scheme calc
_refine_ls_wR_factor_gt 0.1669
_refine_ls_wR_factor_ref 0.1994
_reflns_Friedel_coverage 0.000
_reflns_number_gt 2462
_reflns_number_total 4322
_reflns_threshold_expression 'I > 2\s(I)'
_cod_data_source_file ol5031684_si_002.cif
_cod_data_source_block shelx
_cod_depositor_comments
;
The following automatic conversions were performed:

'_exptl_absorpt_correction_type' value 'Empirical' changed to
'empirical' according to
/home/saulius/struct/COD-crude-data--automatic-downloads/rss-feeds/ACS/lib/dictionaries/cif_core.dic
dictionary named 'cif_core.dic' version 2.4.2 from 2011-04-26.

Automatic conversion script
Id: cif_fix_values 2935 2014-11-11 08:27:57Z andrius 

 Adding full bibliography for 1518430.cif.
;
_cod_database_code 1518430
_shelx_space_group_comment
;
The symmetry employed for this shelxl refinement is uniquely defined
by the following loop, which should always be used as a source of
symmetry information in preference to the above space-group names.
They are only intended as comments.
;
_shelx_estimated_absorpt_t_min 0.954
_shelx_estimated_absorpt_t_max 0.954
_shelxl_version_number 2013-4

loop_
_space_group_symop_operation_xyz
'x, y, z'
'-x+1/2, -y, z+1/2'
'x+1/2, -y+1/2, -z'
'-x, y+1/2, -z+1/2'
'-x, -y, -z'
'x-1/2, y, -z-1/2'
'-x-1/2, y-1/2, z'
'x, -y-1/2, z-1/2'

loop_
_atom_site_label
_atom_site_type_symbol
_atom_site_fract_x
_atom_site_fract_y
_atom_site_fract_z
_atom_site_U_iso_or_equiv
_atom_site_adp_type
_atom_site_occupancy
_atom_site_site_symmetry_order
_atom_site_calc_flag
_atom_site_refinement_flags_posn
_atom_site_refinement_flags_adp
O28 O 0.43307(13) 0.46696(12) 0.13975(11) 0.0873(6) Uani 1 1 d . .
O29 O 0.50576(10) 0.33202(10) 0.29123(8) 0.0579(5) Uani 1 1 d . .
O30 O 0.34710(11) 0.26106(12) 0.12862(10) 0.0763(6) Uani 1 1 d . .
C1 C 0.6334(2) 0.2654(3) 0.0984(2) 0.0978(12) Uani 1 1 d . .
H1A H 0.6631 0.2505 0.0547 0.117 Uiso 1 1 calc R U
C2 C 0.5549(3) 0.3790(3) 0.01938(17) 0.1213(13) Uani 1 1 d . .
H2A H 0.5672 0.4407 0.0251 0.182 Uiso 1 1 calc R U
H2B H 0.4978 0.3719 0.0079 0.182 Uiso 1 1 calc R U
H2C H 0.5871 0.3548 -0.0217 0.182 Uiso 1 1 calc R U
C3 C 0.64951(18) 0.2205(2) 0.1666(2) 0.0909(11) Uani 1 1 d . .
H3A H 0.6892 0.1764 0.1661 0.109 Uiso 1 1 calc R U
C4 C 0.2542(2) 0.5445(2) 0.54212(17) 0.0856(9) Uani 1 1 d . .
H4A H 0.2025 0.5406 0.5643 0.103 Uiso 1 1 calc R U
C5 C 0.3648(2) 0.0619(2) 0.2484(2) 0.0890(10) Uani 1 1 d . .
H5A H 0.3648 0.0007 0.2441 0.107 Uiso 1 1 calc R U
C6 C 0.3495(3) 0.2252(2) 0.05279(18) 0.1125(13) Uani 1 1 d . .
H6A H 0.3479 0.2724 0.0160 0.169 Uiso 1 1 calc R U
H6B H 0.3031 0.1872 0.0452 0.169 Uiso 1 1 calc R U
H6C H 0.3990 0.1920 0.0462 0.169 Uiso 1 1 calc R U
C7 C 0.62476(18) 0.18886(19) 0.30881(19) 0.0871(9) Uani 1 1 d . .
H7A H 0.6654 0.1441 0.3005 0.131 Uiso 1 1 calc R U
H7B H 0.5747 0.1618 0.3257 0.131 Uiso 1 1 calc R U
H7C H 0.6437 0.2294 0.3473 0.131 Uiso 1 1 calc R U
C8 C 0.37324(19) 0.1002(2) 0.3199(2) 0.0885(9) Uani 1 1 d . .
H8A H 0.3804 0.0654 0.3633 0.106 Uiso 1 1 calc R U
C9 C 0.37087(17) 0.1918(2) 0.32576(16) 0.0741(8) Uani 1 1 d . .
H9A H 0.3762 0.2178 0.3739 0.089 Uiso 1 1 calc R U
C10 C 0.3141(2) 0.59553(18) 0.57545(16) 0.0841(9) Uani 1 1 d . .
H10A H 0.3027 0.6263 0.6204 0.101 Uiso 1 1 calc R U
C11 C 0.5748(2) 0.3312(2) 0.09302(16) 0.0815(9) Uani 1 1 d . .
C13 C 0.3900(2) 0.60137(17) 0.54315(15) 0.0759(8) Uani 1 1 d . .
H13A H 0.4302 0.6359 0.5661 0.091 Uiso 1 1 calc R U
C14 C 0.27178(18) 0.49866(18) 0.47464(15) 0.0733(8) Uani 1 1 d . .
H14A H 0.2310 0.4649 0.4517 0.088 Uiso 1 1 calc R U
C15 C 0.32513(16) 0.38192(17) 0.34356(14) 0.0639(7) Uani 1 1 d . .
H15 H 0.2797 0.3583 0.3684 0.077 Uiso 1 1 calc R U
C16 C 0.46693(17) 0.41135(17) 0.17967(14) 0.0631(7) Uani 1 1 d . .
C17 C 0.40730(17) 0.55534(15) 0.47552(14) 0.0657(7) Uani 1 1 d . .
H17A H 0.4589 0.5602 0.4533 0.079 Uiso 1 1 calc R U
C18 C 0.60978(16) 0.23788(18) 0.23516(17) 0.0681(7) Uani 1 1 d . .
C19 C 0.53300(16) 0.35065(16) 0.16193(14) 0.0620(7) Uani 1 1 d . .
C20 C 0.43790(15) 0.47184(15) 0.31762(13) 0.0581(6) Uani 1 1 d . .
H20A H 0.4884 0.4785 0.3464 0.070 Uiso 1 1 calc R U
H20B H 0.4275 0.5258 0.2892 0.070 Uiso 1 1 calc R U
C21 C 0.36075(14) 0.24539(17) 0.26194(14) 0.0574(6) Uani 1 1 d . .
C22 C 0.36721(14) 0.45065(15) 0.37053(13) 0.0551(6) Uani 1 1 d . .
C23 C 0.44293(14) 0.39247(14) 0.26329(12) 0.0522(6) Uani 1 1 d . .
C24 C 0.35522(15) 0.20446(16) 0.19001(15) 0.0606(7) Uani 1 1 d . .
C25 C 0.34809(15) 0.50215(15) 0.44105(13) 0.0556(6) Uani 1 1 d . .
C26 C 0.35825(15) 0.34603(16) 0.26863(13) 0.0569(6) Uani 1 1 d . .
H26A H 0.3238 0.3687 0.2270 0.068 Uiso 1 1 calc R U
C27 C 0.55146(15) 0.30474(16) 0.22930(13) 0.0562(6) Uani 1 1 d . .
C121 C 0.35635(17) 0.11302(19) 0.18319(18) 0.0764(8) Uani 1 1 d . .
H12A H 0.3515 0.0865 0.1352 0.092 Uiso 1 1 calc R U

loop_
_atom_site_aniso_label
_atom_site_aniso_U_11
_atom_site_aniso_U_22
_atom_site_aniso_U_33
_atom_site_aniso_U_23
_atom_site_aniso_U_13
_atom_site_aniso_U_12
O28 0.1159(17) 0.0888(14) 0.0572(12) 0.0173(10) -0.0117(10) 0.0010(11)
O29 0.0636(11) 0.0683(11) 0.0417(9) -0.0043(7) 0.0014(7) 0.0065(8)
O30 0.1088(15) 0.0708(11) 0.0493(11) -0.0112(9) -0.0134(9) 0.0082(10)
C1 0.093(2) 0.110(3) 0.090(3) -0.053(2) 0.0405(19) -0.031(2)
C2 0.153(3) 0.166(3) 0.0444(18) -0.009(2) 0.0239(19) -0.043(3)
C3 0.069(2) 0.083(2) 0.120(3) -0.043(2) 0.0219(18) -0.0115(15)
C4 0.102(2) 0.088(2) 0.0672(19) -0.0078(15) 0.0243(17) 0.0168(17)
C5 0.090(2) 0.0563(17) 0.121(3) 0.0014(19) 0.0088(19) 0.0061(15)
C6 0.176(4) 0.103(3) 0.058(2) -0.0253(17) -0.011(2) 0.014(2)
C7 0.077(2) 0.0698(18) 0.115(3) -0.0074(18) -0.0158(17) 0.0070(14)
C8 0.105(3) 0.071(2) 0.089(3) 0.0173(18) 0.0141(18) 0.0108(17)
C9 0.086(2) 0.0763(19) 0.0599(17) 0.0040(14) 0.0074(13) 0.0063(14)
C10 0.132(3) 0.0689(19) 0.0517(16) -0.0095(14) 0.0060(18) 0.0240(18)
C11 0.090(2) 0.096(2) 0.0584(18) -0.0248(15) 0.0201(14) -0.0299(18)
C13 0.109(2) 0.0641(17) 0.0550(17) -0.0088(13) -0.0109(16) 0.0123(15)
C14 0.0768(19) 0.0758(17) 0.0675(18) -0.0092(14) 0.0087(13) 0.0088(14)
C15 0.0614(16) 0.0712(16) 0.0591(15) -0.0098(12) 0.0083(12) 0.0015(12)
C16 0.0784(18) 0.0656(16) 0.0452(14) -0.0029(12) -0.0016(12) -0.0092(14)
C17 0.0803(18) 0.0611(15) 0.0556(16) -0.0083(12) -0.0039(13) 0.0115(13)
C18 0.0569(16) 0.0624(16) 0.085(2) -0.0211(14) 0.0042(13) -0.0096(13)
C19 0.0736(17) 0.0716(16) 0.0409(14) -0.0128(11) 0.0063(11) -0.0161(13)
C20 0.0697(17) 0.0576(14) 0.0471(14) -0.0039(11) 0.0009(11) -0.0010(11)
C21 0.0559(15) 0.0625(15) 0.0540(15) -0.0012(12) -0.0013(10) 0.0022(11)
C22 0.0649(15) 0.0526(14) 0.0479(14) -0.0042(10) -0.0003(11) 0.0069(11)
C23 0.0612(15) 0.0562(14) 0.0392(12) -0.0015(10) 0.0000(10) 0.0055(11)
C24 0.0590(15) 0.0604(16) 0.0623(17) -0.0083(13) -0.0045(11) 0.0033(11)
C25 0.0717(16) 0.0519(14) 0.0433(13) -0.0017(10) -0.0034(11) 0.0140(12)
C26 0.0627(15) 0.0605(15) 0.0476(14) -0.0064(11) -0.0047(10) 0.0040(11)
C27 0.0539(14) 0.0605(14) 0.0542(15) -0.0157(11) 0.0046(10) -0.0081(12)
C121 0.080(2) 0.0662(18) 0.083(2) -0.0180(16) -0.0051(15) 0.0049(14)

loop_
_atom_type_symbol
_atom_type_description
_atom_type_scat_dispersion_real
_atom_type_scat_dispersion_imag
_atom_type_scat_source
C C 0.0033 0.0016 'International Tables Vol C Tables 4.2.6.8 and 6.1.1.4'
H H 0.0000 0.0000 'International Tables Vol C Tables 4.2.6.8 and 6.1.1.4'
O O 0.0106 0.0060 'International Tables Vol C Tables 4.2.6.8 and 6.1.1.4'

loop_
_geom_angle_atom_site_label_1
_geom_angle_atom_site_label_2
_geom_angle_atom_site_label_3
_geom_angle
C27 O29 C23 107.97(18)
C24 O30 C6 118.6(2)
C11 C1 C3 122.6(3)
C11 C1 H1A 118.7
C3 C1 H1A 118.7
C11 C2 H2A 109.5
C11 C2 H2B 109.5
H2A C2 H2B 109.5
C11 C2 H2C 109.5
H2A C2 H2C 109.5
H2B C2 H2C 109.5
C18 C3 C1 123.6(3)
C18 C3 H3A 118.2
C1 C3 H3A 118.2
C10 C4 C14 119.2(3)
C10 C4 H4A 120.4
C14 C4 H4A 120.4
C8 C5 C121 121.1(3)
C8 C5 H5A 119.5
C121 C5 H5A 119.5
O30 C6 H6A 109.5
O30 C6 H6B 109.5
H6A C6 H6B 109.5
O30 C6 H6C 109.5
H6A C6 H6C 109.5
H6B C6 H6C 109.5
C18 C7 H7A 109.5
C18 C7 H7B 109.5
H7A C7 H7B 109.5
C18 C7 H7C 109.5
H7A C7 H7C 109.5
H7B C7 H7C 109.5
C5 C8 C9 118.9(3)
C5 C8 H8A 120.6
C9 C8 H8A 120.6
C21 C9 C8 121.9(3)
C21 C9 H9A 119.1
C8 C9 H9A 119.1
C13 C10 C4 120.6(3)
C13 C10 H10A 119.7
C4 C10 H10A 119.7
C1 C11 C19 115.2(3)
C1 C11 C2 123.4(3)
C19 C11 C2 121.3(3)
C10 C13 C17 119.9(3)
C10 C13 H13A 120.0
C17 C13 H13A 120.0
C25 C14 C4 121.7(3)
C25 C14 H14A 119.2
C4 C14 H14A 119.2
C22 C15 C26 113.6(2)
C22 C15 H15 123.2
C26 C15 H15 123.2
O28 C16 C19 130.6(2)
O28 C16 C23 123.5(2)
C19 C16 C23 105.9(2)
C25 C17 C13 120.7(3)
C25 C17 H17A 119.6
C13 C17 H17A 119.6
C3 C18 C27 113.3(3)
C3 C18 C7 124.5(3)
C27 C18 C7 122.2(2)
C27 C19 C11 120.4(3)
C27 C19 C16 107.3(2)
C11 C19 C16 132.3(3)
C22 C20 C23 104.54(19)
C22 C20 H20A 110.8
C23 C20 H20A 110.8
C22 C20 H20B 110.8
C23 C20 H20B 110.8
H20A C20 H20B 108.9
C9 C21 C24 117.8(3)
C9 C21 C26 121.7(2)
C24 C21 C26 120.5(2)
C15 C22 C25 126.3(2)
C15 C22 C20 110.2(2)
C25 C22 C20 123.5(2)
O29 C23 C20 108.90(18)
O29 C23 C16 104.70(18)
C20 C23 C16 116.98(19)
O29 C23 C26 108.80(18)
C20 C23 C26 105.68(18)
C16 C23 C26 111.60(18)
O30 C24 C121 123.7(2)
O30 C24 C21 115.2(2)
C121 C24 C21 121.1(2)
C14 C25 C17 117.8(2)
C14 C25 C22 121.3(2)
C17 C25 C22 120.8(2)
C15 C26 C21 115.7(2)
C15 C26 C23 101.95(18)
C21 C26 C23 114.99(19)
C15 C26 H26A 107.9
C21 C26 H26A 107.9
C23 C26 H26A 107.9
O29 C27 C18 122.1(2)
O29 C27 C19 113.1(2)
C18 C27 C19 124.8(2)
C5 C121 C24 119.3(3)
C5 C121 H12A 120.4
C24 C121 H12A 120.4

loop_
_geom_bond_atom_site_label_1
_geom_bond_atom_site_label_2
_geom_bond_distance
O28 C16 1.224(3)
O29 C27 1.375(3)
O29 C23 1.458(3)
O30 C24 1.377(3)
O30 C6 1.428(3)
C1 C11 1.385(5)
C1 C3 1.395(5)
C1 H1A 0.9300
C2 C11 1.508(5)
C2 H2A 0.9600
C2 H2B 0.9600
C2 H2C 0.9600
C3 C18 1.384(4)
C3 H3A 0.9300
C4 C10 1.375(4)
C4 C14 1.395(4)
C4 H4A 0.9300
C5 C8 1.380(4)
C5 C121 1.382(4)
C5 H5A 0.9300
C6 H6A 0.9600
C6 H6B 0.9600
C6 H6C 0.9600
C7 C18 1.502(4)
C7 H7A 0.9600
C7 H7B 0.9600
C7 H7C 0.9600
C8 C9 1.391(4)
C8 H8A 0.9300
C9 C21 1.386(4)
C9 H9A 0.9300
C10 C13 1.364(4)
C10 H10A 0.9300
C11 C19 1.411(4)
C13 C17 1.398(3)
C13 H13A 0.9300
C14 C25 1.378(4)
C14 H14A 0.9300
C15 C22 1.332(3)
C15 C26 1.514(3)
C15 H15 0.9300
C16 C19 1.450(4)
C16 C23 1.535(3)
C17 C25 1.394(3)
C17 H17A 0.9300
C18 C27 1.394(4)
C19 C27 1.397(4)
C20 C22 1.512(3)
C20 C23 1.532(3)
C20 H20A 0.9700
C20 H20B 0.9700
C21 C24 1.401(4)
C21 C26 1.529(4)
C22 C25 1.488(3)
C23 C26 1.554(4)
C24 C121 1.390(4)
C26 H26A 0.9800
C121 H12A 0.9300

loop_
_geom_torsion_atom_site_label_1
_geom_torsion_atom_site_label_2
_geom_torsion_atom_site_label_3
_geom_torsion_atom_site_label_4
_geom_torsion
C11 C1 C3 C18 -0.8(5)
C121 C5 C8 C9 1.7(5)
C5 C8 C9 C21 -0.4(4)
C14 C4 C10 C13 -0.1(4)
C3 C1 C11 C19 0.7(4)
C3 C1 C11 C2 -178.4(3)
C4 C10 C13 C17 0.1(4)
C10 C4 C14 C25 1.0(4)
C10 C13 C17 C25 -1.0(4)
C1 C3 C18 C27 0.3(4)
C1 C3 C18 C7 178.4(3)
C1 C11 C19 C27 -0.1(4)
C2 C11 C19 C27 179.0(3)
C1 C11 C19 C16 -177.5(3)
C2 C11 C19 C16 1.7(4)
O28 C16 C19 C27 176.8(3)
C23 C16 C19 C27 -4.1(3)
O28 C16 C19 C11 -5.6(5)
C23 C16 C19 C11 173.4(3)
C8 C9 C21 C24 -1.8(4)
C8 C9 C21 C26 -180.0(3)
C26 C15 C22 C25 177.6(2)
C26 C15 C22 C20 -0.9(3)
C23 C20 C22 C15 -11.8(3)
C23 C20 C22 C25 169.6(2)
C27 O29 C23 C20 -136.19(19)
C27 O29 C23 C16 -10.3(2)
C27 O29 C23 C26 109.08(19)
C22 C20 C23 O29 -97.5(2)
C22 C20 C23 C16 144.1(2)
C22 C20 C23 C26 19.2(2)
O28 C16 C23 O29 -172.1(2)
C19 C16 C23 O29 8.8(2)
O28 C16 C23 C20 -51.4(3)
C19 C16 C23 C20 129.4(2)
O28 C16 C23 C26 70.4(3)
C19 C16 C23 C26 -108.7(2)
C6 O30 C24 C121 -7.6(4)
C6 O30 C24 C21 173.7(3)
C9 C21 C24 O30 -178.6(2)
C26 C21 C24 O30 -0.4(3)
C9 C21 C24 C121 2.7(4)
C26 C21 C24 C121 -179.2(2)
C4 C14 C25 C17 -1.8(4)
C4 C14 C25 C22 177.9(2)
C13 C17 C25 C14 1.8(3)
C13 C17 C25 C22 -177.9(2)
C15 C22 C25 C14 -18.0(4)
C20 C22 C25 C14 160.4(2)
C15 C22 C25 C17 161.7(2)
C20 C22 C25 C17 -19.9(3)
C22 C15 C26 C21 138.4(2)
C22 C15 C26 C23 12.9(3)
C9 C21 C26 C15 -29.7(3)
C24 C21 C26 C15 152.2(2)
C9 C21 C26 C23 88.9(3)
C24 C21 C26 C23 -89.2(3)
O29 C23 C26 C15 97.6(2)
C20 C23 C26 C15 -19.2(2)
C16 C23 C26 C15 -147.4(2)
O29 C23 C26 C21 -28.4(2)
C20 C23 C26 C21 -145.2(2)
C16 C23 C26 C21 86.7(2)
C23 O29 C27 C18 -171.6(2)
C23 O29 C27 C19 8.4(2)
C3 C18 C27 O29 -179.6(2)
C7 C18 C27 O29 2.2(4)
C3 C18 C27 C19 0.3(4)
C7 C18 C27 C19 -177.9(2)
C11 C19 C27 O29 179.6(2)
C16 C19 C27 O29 -2.5(3)
C11 C19 C27 C18 -0.4(4)
C16 C19 C27 C18 177.5(2)
C8 C5 C121 C24 -0.9(5)
O30 C24 C121 C5 180.0(2)
C21 C24 C121 C5 -1.4(4)
